data_7120985
loop_
_publ_author_name
'Tsao, Fu An'
'Stephan, Douglas W.'

_publ_section_title
;
 Synthesis and reactions of 4H-1,4-telluraborine.
;
_journal_issue 2
_journal_name_full 'Chemical communications (Cambridge, England)'
_journal_page_first 208
_journal_page_last 211
_journal_paper_doi 10.1039/c7cc08765a
_journal_volume 54
_journal_year 2017
_chemical_formula_sum 'C35 H24.5 B F10 O Te'
_chemical_formula_weight 789.45
_space_group_crystal_system triclinic
_space_group_IT_number 2
_space_group_name_Hall '-P 1'
_space_group_name_H-M_alt 'P -1'
_symmetry_space_group_name_Hall '-P 1'
_symmetry_space_group_name_H-M 'P -1'
_atom_sites_solution_hydrogens geom
_audit_creation_method SHELXL-2014/7
_audit_update_record
;
2017-11-13 deposited with the CCDC.
2017-12-06 downloaded from the CCDC.
;
_cell_angle_alpha 72.110(11)
_cell_angle_beta 79.179(12)
_cell_angle_gamma 87.274(12)
_cell_formula_units_Z 2
_cell_length_a 9.092(3)
_cell_length_b 13.245(4)
_cell_length_c 14.772(4)
_cell_measurement_reflns_used 7569
_cell_measurement_temperature 150(2)
_cell_measurement_theta_max 23.77
_cell_measurement_theta_min 2.48
_cell_volume 1662.7(9)
_computing_structure_refinement 'SHELXL-2014/7 (Sheldrick, 2014)'
_diffrn_ambient_temperature 150(2)
_diffrn_measured_fraction_theta_full 0.995
_diffrn_measured_fraction_theta_max 0.814
_diffrn_measurement_device_type 'Bruker APEX-II CCD'
_diffrn_measurement_method '\f and \w scans'
_diffrn_radiation_type MoK\a
_diffrn_radiation_wavelength 0.71073
_diffrn_reflns_av_R_equivalents 0.0524
_diffrn_reflns_av_unetI/netI 0.0633
_diffrn_reflns_Laue_measured_fraction_full 0.995
_diffrn_reflns_Laue_measured_fraction_max 0.814
_diffrn_reflns_limit_h_max 11
_diffrn_reflns_limit_h_min -11
_diffrn_reflns_limit_k_max 18
_diffrn_reflns_limit_k_min -17
_diffrn_reflns_limit_l_max 19
_diffrn_reflns_limit_l_min -17
_diffrn_reflns_number 27130
_diffrn_reflns_point_group_measured_fraction_full 0.995
_diffrn_reflns_point_group_measured_fraction_max 0.814
_diffrn_reflns_theta_full 25.242
_diffrn_reflns_theta_max 29.709
_diffrn_reflns_theta_min 1.473
_exptl_absorpt_coefficient_mu 0.978
_exptl_absorpt_correction_T_max 0.7456
_exptl_absorpt_correction_T_min 0.6849
_exptl_absorpt_correction_type multi-scan
_exptl_absorpt_process_details sadabs
_exptl_crystal_colour P1
_exptl_crystal_density_diffrn 1.577
_exptl_crystal_description Triclinic
_exptl_crystal_F_000 779
_exptl_crystal_size_max 0.100
_exptl_crystal_size_mid 0.080
_exptl_crystal_size_min 0.050
_refine_diff_density_max 1.053
_refine_diff_density_min -0.478
_refine_diff_density_rms 0.106
_refine_ls_extinction_method none
_refine_ls_goodness_of_fit_ref 1.064
_refine_ls_hydrogen_treatment constr
_refine_ls_matrix_type full
_refine_ls_number_parameters 456
_refine_ls_number_reflns 7694
_refine_ls_number_restraints 415
_refine_ls_restrained_S_all 1.042
_refine_ls_R_factor_all 0.0778
_refine_ls_R_factor_gt 0.0450
_refine_ls_shift/su_max 0.003
_refine_ls_shift/su_mean 0.000
_refine_ls_structure_factor_coef Fsqd
_refine_ls_weighting_details 'w=1/[\s^2^(Fo^2^)+(0.0631P)^2^] where P=(Fo^2^+2Fc^2^)/3'
_refine_ls_weighting_scheme calc
_refine_ls_wR_factor_gt 0.1049
_refine_ls_wR_factor_ref 0.1210
_reflns_Friedel_coverage 0.000
_reflns_number_gt 5575
_reflns_number_total 7694
_reflns_threshold_expression 'I > 2\s(I)'
_cod_data_source_file c7cc08765a2.cif
_cod_data_source_block JT060_0m_a
_cod_depositor_comments 'Adding full bibliography for 7120984--7120985.cif.'
_cod_original_cell_volume 1662.6(8)
_cod_original_formula_sum 'C35 H24.50 B F10 O Te'
_cod_database_code 7120985
_shelx_shelxl_version_number 2014/7
_shelx_space_group_comment
;
The symmetry employed for this shelxl refinement is uniquely defined
by the following loop, which should always be used as a source of
symmetry information in preference to the above space-group names.
They are only intended as comments.
;
_shelx_estimated_absorpt_t_min 0.909
_shelx_estimated_absorpt_t_max 0.953

loop_
_space_group_symop_operation_xyz
'x, y, z'
'-x, -y, -z'

loop_
_atom_site_label
_atom_site_type_symbol
_atom_site_fract_x
_atom_site_fract_y
_atom_site_fract_z
_atom_site_U_iso_or_equiv
_atom_site_adp_type
_atom_site_occupancy
_atom_site_site_symmetry_order
_atom_site_calc_flag
_atom_site_refinement_flags_posn
_atom_site_refinement_flags_adp
_atom_site_refinement_flags_occupancy
_atom_site_disorder_assembly
_atom_site_disorder_group
Te1 Te 0.23415(3) 0.39547(2) 0.05606(2) 0.04101(11) Uani 1 1 d . . . . .
F5 F 0.0706(3) 0.2123(2) 0.42639(16) 0.0537(6) Uani 1 1 d . U . . .
F6 F 0.0769(3) 0.5030(2) 0.38039(17) 0.0530(6) Uani 1 1 d . U . . .
F10 F 0.4877(3) 0.6594(2) 0.13793(18) 0.0601(7) Uani 1 1 d . U . . .
F1 F 0.5134(3) 0.1093(2) 0.2563(2) 0.0692(8) Uani 1 1 d . U . . .
F9 F 0.4817(4) 0.8243(2) 0.2082(3) 0.0886(11) Uani 1 1 d . U . . .
F7 F 0.0797(4) 0.6651(3) 0.4548(2) 0.0848(10) Uani 1 1 d . U . . .
F2 F 0.5183(4) -0.0696(2) 0.4018(3) 0.0978(12) Uani 1 1 d . U . . .
F4 F 0.0780(4) 0.0335(3) 0.5743(2) 0.0907(11) Uani 1 1 d . U . . .
F8 F 0.2763(4) 0.8276(2) 0.3677(3) 0.0991(13) Uani 1 1 d . U . . .
F3 F 0.3000(5) -0.1085(2) 0.5633(3) 0.1111(15) Uani 1 1 d . U . . .
C11 C 0.2917(4) 0.1668(3) 0.3367(3) 0.0355(8) Uani 1 1 d . U . . .
C4 C 0.2425(4) 0.5071(3) 0.1278(2) 0.0344(8) Uani 1 1 d . U . . .
C2 C 0.2858(4) 0.2690(3) 0.2574(3) 0.0336(8) Uani 1 1 d . U . . .
C16 C 0.1837(5) 0.1445(3) 0.4197(3) 0.0431(9) Uani 1 1 d . U . . .
C1 C 0.2586(4) 0.2613(3) 0.1721(3) 0.0357(8) Uani 1 1 d . U . . .
C23 C 0.1936(5) 0.6131(3) 0.0725(3) 0.0410(9) Uani 1 1 d . U . . .
C3 C 0.2803(4) 0.4848(3) 0.2167(2) 0.0340(8) Uani 1 1 d . U . . .
C17 C 0.2809(4) 0.5763(3) 0.2561(3) 0.0355(8) Uani 1 1 d . U . . .
C12 C 0.4038(5) 0.0926(3) 0.3338(3) 0.0490(11) Uani 1 1 d . U . . .
C22 C 0.3825(5) 0.6597(3) 0.2149(3) 0.0428(10) Uani 1 1 d . U . . .
C5 C 0.2357(5) 0.1615(3) 0.1509(3) 0.0439(10) Uani 1 1 d . U . . .
C18 C 0.1796(5) 0.5817(3) 0.3373(3) 0.0405(9) Uani 1 1 d . U . . .
C21 C 0.3818(6) 0.7449(3) 0.2504(4) 0.0558(13) Uani 1 1 d . U . . .
C10 C 0.1271(5) 0.0891(3) 0.2100(3) 0.0515(11) Uani 1 1 d . U . . .
H10A H 0.0654 0.1041 0.2637 0.062 Uiso 1 1 calc R U . . .
C14 C 0.2972(7) -0.0188(3) 0.4889(4) 0.0702(17) Uani 1 1 d . U . . .
C13 C 0.4058(7) 0.0007(3) 0.4080(4) 0.0650(15) Uani 1 1 d . U . . .
C24 C 0.0619(5) 0.6553(3) 0.1092(3) 0.0518(11) Uani 1 1 d . U . . .
H24A H 0.0065 0.6159 0.1701 0.062 Uiso 1 1 calc R U . . .
B1 B 0.3181(4) 0.3722(3) 0.2802(3) 0.0315(9) Uani 1 1 d . U . . .
C15 C 0.1842(6) 0.0524(4) 0.4959(3) 0.0610(14) Uani 1 1 d . U . . .
C6 C 0.3235(5) 0.1399(4) 0.0703(4) 0.0571(12) Uani 1 1 d . U . . .
H6A H 0.3972 0.1899 0.0288 0.068 Uiso 1 1 calc R U . . .
C19 C 0.1773(5) 0.6641(4) 0.3760(3) 0.0540(12) Uani 1 1 d . U . . .
C20 C 0.2804(6) 0.7459(4) 0.3304(4) 0.0644(15) Uani 1 1 d . U . . .
C26 C 0.0838(8) 0.8059(4) -0.0229(5) 0.0783(18) Uani 1 1 d . U . . .
H26A H 0.0453 0.8721 -0.0561 0.094 Uiso 1 1 calc R U . . .
C9 C 0.1076(7) -0.0066(4) 0.1912(4) 0.0714(16) Uani 1 1 d . U . . .
H9A H 0.0340 -0.0568 0.2324 0.086 Uiso 1 1 calc R U . . .
C25 C 0.0081(7) 0.7515(4) 0.0614(4) 0.0739(16) Uani 1 1 d . U . . .
H25A H -0.0824 0.7783 0.0889 0.089 Uiso 1 1 calc R U . . .
C7 C 0.3030(7) 0.0461(5) 0.0510(5) 0.0760(17) Uani 1 1 d . U . . .
H7A H 0.3623 0.0321 -0.0040 0.091 Uiso 1 1 calc R U . . .
C28 C 0.2737(7) 0.6698(4) -0.0163(3) 0.0644(14) Uani 1 1 d . U . . .
H28 H 0.3638 0.6431 -0.0442 0.077 Uiso 1 1 calc R U . . .
C8 C 0.1971(8) -0.0271(4) 0.1113(5) 0.0815(19) Uani 1 1 d . U . . .
H8A H 0.1849 -0.0919 0.0985 0.098 Uiso 1 1 calc R U . . .
C27 C 0.2157(9) 0.7719(5) -0.0655(4) 0.087(2) Uani 1 1 d . U . . .
H27A H 0.2682 0.8143 -0.1262 0.104 Uiso 1 1 calc R U . . .
O1A O 0.3864(8) 0.3399(5) 0.3614(5) 0.0243(13) Uani 0.5 1 d . U P A 1
C29A C 0.2474(16) 0.3183(11) 0.6614(10) 0.060(4) Uiso 0.5 1 d . U P A 1
H29A H 0.1420 0.3281 0.6870 0.091 Uiso 0.5 1 calc R U P A 1
H29B H 0.2695 0.2424 0.6781 0.091 Uiso 0.5 1 calc R U P A 1
H29C H 0.3113 0.3532 0.6897 0.091 Uiso 0.5 1 calc R U P A 1
C30A C 0.2779(11) 0.3675(9) 0.5507(6) 0.049(2) Uani 0.5 1 d . U P A 1
H30A H 0.2122 0.3330 0.5222 0.059 Uiso 0.5 1 calc R U P A 1
H30B H 0.2541 0.4440 0.5339 0.059 Uiso 0.5 1 calc R U P A 1
C31A C 0.4403(10) 0.3537(7) 0.5087(6) 0.030(2) Uiso 0.5 1 d . U P A 1
H31A H 0.5063 0.3872 0.5377 0.035 Uiso 0.5 1 calc R U P A 1
H31B H 0.4639 0.2772 0.5243 0.035 Uiso 0.5 1 calc R U P A 1
C32A C 0.4685(7) 0.4040(6) 0.4003(4) 0.0263(13) Uiso 0.5 1 d . U P A 1
H32A H 0.4438 0.4812 0.3796 0.032 Uiso 0.5 1 calc R U P A 1
C33A C 0.6425(13) 0.3789(10) 0.3612(8) 0.045(3) Uiso 0.5 1 d . U P A 1
H33A H 0.7035 0.4400 0.3587 0.053 Uiso 0.5 1 calc R U P A 1
H33B H 0.6725 0.3169 0.4114 0.053 Uiso 0.5 1 calc R U P A 1
C34A C 0.6833(13) 0.3600(12) 0.2787(9) 0.073(4) Uani 0.5 1 d . U P A 1
H34A H 0.6118 0.3952 0.2361 0.087 Uiso 0.5 1 calc R U P A 1
H34B H 0.6745 0.2826 0.2902 0.087 Uiso 0.5 1 calc R U P A 1
C35A C 0.8474(13) 0.3970(10) 0.2227(9) 0.056(3) Uiso 0.5 1 d . U P A 1
H35A H 0.8664 0.3790 0.1619 0.084 Uiso 0.5 1 calc R U P A 1
H35B H 0.8573 0.4739 0.2086 0.084 Uiso 0.5 1 calc R U P A 1
H35C H 0.9201 0.3609 0.2628 0.084 Uiso 0.5 1 calc R U P A 1
O1B O 0.3659(10) 0.3832(6) 0.3586(6) 0.0418(19) Uani 0.5 1 d . U P A 2
C29B C 0.2192(15) 0.2943(10) 0.6698(9) 0.056(4) Uiso 0.5 1 d . U P A 2
H29D H 0.1201 0.2605 0.6947 0.084 Uiso 0.5 1 calc R U P A 2
H29E H 0.2898 0.2563 0.7108 0.084 Uiso 0.5 1 calc R U P A 2
H29F H 0.2128 0.3683 0.6703 0.084 Uiso 0.5 1 calc R U P A 2
C30B C 0.2716(13) 0.2914(10) 0.5701(7) 0.068(3) Uani 0.5 1 d . U P A 2
H30C H 0.2123 0.2600 0.5392 0.082 Uiso 0.5 1 calc R U P A 2
C31B C 0.4045(15) 0.3340(11) 0.5252(9) 0.067(4) Uiso 0.5 1 d . U P A 2
H31C H 0.4786 0.3005 0.5664 0.080 Uiso 0.5 1 calc R U P A 2
H31D H 0.4009 0.4101 0.5208 0.080 Uiso 0.5 1 calc R U P A 2
C32B C 0.4659(11) 0.3252(8) 0.4185(7) 0.059(2) Uiso 0.5 1 d . U P A 2
H32B H 0.4667 0.2492 0.4200 0.071 Uiso 0.5 1 calc R U P A 2
C33B C 0.6162(13) 0.3698(10) 0.3837(8) 0.046(3) Uiso 0.5 1 d . U P A 2
H33C H 0.6854 0.3135 0.4110 0.055 Uiso 0.5 1 calc R U P A 2
H33D H 0.6225 0.4267 0.4133 0.055 Uiso 0.5 1 calc R U P A 2
C34B C 0.6916(12) 0.4239(9) 0.2571(8) 0.053(2) Uani 0.5 1 d . U P A 2
H34C H 0.6324 0.4014 0.2168 0.064 Uiso 0.5 1 calc R U P A 2
H34D H 0.6975 0.5023 0.2369 0.064 Uiso 0.5 1 calc R U P A 2
C35B C 0.8525(18) 0.3728(14) 0.2527(12) 0.096(5) Uiso 0.5 1 d . U P A 2
H35D H 0.9077 0.3961 0.1860 0.143 Uiso 0.5 1 calc R U P A 2
H35E H 0.9070 0.3952 0.2947 0.143 Uiso 0.5 1 calc R U P A 2
H35F H 0.8425 0.2953 0.2747 0.143 Uiso 0.5 1 calc R U P A 2

loop_
_atom_site_aniso_label
_atom_site_aniso_U_11
_atom_site_aniso_U_22
_atom_site_aniso_U_33
_atom_site_aniso_U_23
_atom_site_aniso_U_13
_atom_site_aniso_U_12
Te1 0.0582(2) 0.03723(16) 0.03583(14) -0.02037(10) -0.01584(11) 0.01167(12)
F5 0.0488(15) 0.0597(16) 0.0508(13) -0.0190(12) 0.0002(11) -0.0050(12)
F6 0.0453(14) 0.0635(17) 0.0577(14) -0.0324(12) -0.0037(11) -0.0016(12)
F10 0.0601(17) 0.0510(16) 0.0612(15) -0.0017(12) -0.0124(13) -0.0190(13)
F1 0.0583(17) 0.080(2) 0.092(2) -0.0541(16) -0.0307(15) 0.0343(15)
F9 0.107(3) 0.0276(14) 0.139(3) -0.0045(15) -0.074(2) -0.0166(15)
F7 0.084(2) 0.110(3) 0.097(2) -0.081(2) -0.0300(17) 0.0349(19)
F2 0.124(3) 0.0512(18) 0.162(3) -0.0544(19) -0.106(3) 0.0460(18)
F4 0.108(3) 0.087(2) 0.0609(18) 0.0098(16) -0.0162(17) -0.055(2)
F8 0.134(3) 0.0567(19) 0.162(3) -0.078(2) -0.095(3) 0.0352(19)
F3 0.177(4) 0.0349(16) 0.125(3) 0.0194(17) -0.102(3) -0.0283(19)
C11 0.042(2) 0.0270(19) 0.048(2) -0.0183(15) -0.0220(17) 0.0031(16)
C4 0.034(2) 0.035(2) 0.0359(17) -0.0131(15) -0.0064(15) 0.0004(15)
C2 0.032(2) 0.0296(19) 0.0408(18) -0.0137(15) -0.0080(15) 0.0053(15)
C16 0.051(3) 0.030(2) 0.052(2) -0.0128(17) -0.0180(19) -0.0073(18)
C1 0.040(2) 0.032(2) 0.0416(19) -0.0201(15) -0.0120(16) 0.0121(16)
C23 0.053(3) 0.033(2) 0.045(2) -0.0142(16) -0.0243(18) -0.0029(18)
C3 0.040(2) 0.0276(19) 0.0368(18) -0.0143(14) -0.0050(15) -0.0039(15)
C17 0.042(2) 0.0290(19) 0.0444(19) -0.0148(15) -0.0231(17) 0.0049(16)
C12 0.058(3) 0.038(2) 0.069(3) -0.030(2) -0.037(2) 0.009(2)
C22 0.050(3) 0.026(2) 0.057(2) -0.0078(17) -0.030(2) -0.0010(17)
C5 0.057(3) 0.034(2) 0.056(2) -0.0279(18) -0.029(2) 0.0204(19)
C18 0.044(2) 0.037(2) 0.051(2) -0.0236(17) -0.0210(18) 0.0077(18)
C21 0.069(3) 0.022(2) 0.088(3) -0.012(2) -0.050(3) -0.001(2)
C10 0.068(3) 0.037(2) 0.061(3) -0.0162(19) -0.036(2) 0.001(2)
C14 0.112(5) 0.024(2) 0.088(4) -0.004(2) -0.071(4) -0.011(3)
C13 0.091(4) 0.030(2) 0.100(4) -0.029(2) -0.069(3) 0.019(2)
C24 0.061(3) 0.038(2) 0.075(3) -0.029(2) -0.042(2) 0.012(2)
B1 0.027(2) 0.037(2) 0.0324(19) -0.0144(16) -0.0021(15) -0.0042(17)
C15 0.080(4) 0.046(3) 0.056(3) -0.003(2) -0.025(2) -0.032(3)
C6 0.062(3) 0.057(3) 0.074(3) -0.046(2) -0.027(2) 0.022(2)
C19 0.062(3) 0.052(3) 0.072(3) -0.046(2) -0.033(2) 0.022(2)
C20 0.087(4) 0.034(3) 0.104(4) -0.041(2) -0.071(3) 0.027(2)
C26 0.125(5) 0.051(3) 0.086(4) -0.030(3) -0.073(4) 0.018(3)
C9 0.099(4) 0.041(3) 0.094(4) -0.022(3) -0.064(3) 0.002(3)
C25 0.102(4) 0.053(3) 0.093(4) -0.033(3) -0.068(4) 0.017(3)
C7 0.084(4) 0.075(4) 0.110(4) -0.072(3) -0.054(3) 0.043(3)
C28 0.091(4) 0.052(3) 0.050(3) -0.007(2) -0.023(2) -0.010(3)
C8 0.117(5) 0.048(3) 0.122(5) -0.054(3) -0.085(4) 0.029(3)
C27 0.140(6) 0.065(4) 0.053(3) 0.003(3) -0.039(3) -0.038(4)
O1A 0.029(3) 0.015(3) 0.035(3) -0.010(3) -0.018(2) 0.005(3)
C30A 0.055(5) 0.052(5) 0.052(5) -0.028(4) -0.024(4) 0.022(5)
C34A 0.045(6) 0.081(8) 0.078(7) -0.001(7) -0.012(5) -0.010(7)
O1B 0.049(4) 0.039(5) 0.038(3) -0.012(4) -0.013(3) 0.021(4)
C30B 0.083(8) 0.071(7) 0.051(5) -0.027(5) 0.004(5) -0.005(6)
C34B 0.038(5) 0.047(6) 0.076(7) -0.019(5) -0.017(5) 0.001(5)

loop_
_atom_type_symbol
_atom_type_description
_atom_type_scat_dispersion_real
_atom_type_scat_dispersion_imag
_atom_type_scat_source
C C 0.0033 0.0016 'International Tables Vol C Tables 4.2.6.8 and 6.1.1.4'
H H 0.0000 0.0000 'International Tables Vol C Tables 4.2.6.8 and 6.1.1.4'
B B 0.0013 0.0007 'International Tables Vol C Tables 4.2.6.8 and 6.1.1.4'
O O 0.0106 0.0060 'International Tables Vol C Tables 4.2.6.8 and 6.1.1.4'
F F 0.0171 0.0103 'International Tables Vol C Tables 4.2.6.8 and 6.1.1.4'
Te Te -0.5308 1.6751 'International Tables Vol C Tables 4.2.6.8 and 6.1.1.4'

loop_
_geom_angle_atom_site_label_1
_geom_angle_atom_site_label_2
_geom_angle_atom_site_label_3
_geom_angle
C4 Te1 C1 96.80(14)
C16 C11 C12 116.5(4)
C16 C11 C2 119.7(3)
C12 C11 C2 123.7(4)
C3 C4 C23 124.1(3)
C3 C4 Te1 124.3(3)
C23 C4 Te1 111.6(2)
C1 C2 C11 116.6(3)
C1 C2 B1 127.0(3)
C11 C2 B1 116.4(3)
F5 C16 C11 119.4(3)
F5 C16 C15 118.0(4)
C11 C16 C15 122.5(4)
C2 C1 C5 125.9(3)
C2 C1 Te1 122.0(3)
C5 C1 Te1 112.1(2)
C28 C23 C24 118.7(4)
C28 C23 C4 121.8(4)
C24 C23 C4 119.6(4)
C4 C3 C17 116.3(3)
C4 C3 B1 125.1(3)
C17 C3 B1 118.6(3)
C22 C17 C18 116.0(4)
C22 C17 C3 122.5(4)
C18 C17 C3 121.5(3)
F1 C12 C13 118.0(4)
F1 C12 C11 120.0(4)
C13 C12 C11 122.0(5)
F10 C22 C21 117.4(4)
F10 C22 C17 120.0(4)
C21 C22 C17 122.5(4)
C10 C5 C6 119.4(4)
C10 C5 C1 120.3(4)
C6 C5 C1 120.3(4)
F6 C18 C19 118.0(4)
F6 C18 C17 118.8(3)
C19 C18 C17 123.2(4)
F9 C21 C20 120.2(4)
F9 C21 C22 120.7(5)
C20 C21 C22 119.1(4)
C5 C10 C9 120.3(5)
C5 C10 H10A 119.8
C9 C10 H10A 119.8
F3 C14 C13 120.3(6)
F3 C14 C15 119.1(6)
C13 C14 C15 120.6(4)
F2 C13 C14 120.3(5)
F2 C13 C12 119.8(6)
C14 C13 C12 119.9(5)
C25 C24 C23 122.9(5)
C25 C24 H24A 118.5
C23 C24 H24A 118.5
O1B B1 C2 129.2(4)
O1A B1 C2 106.0(4)
O1B B1 C3 107.9(4)
O1A B1 C3 131.4(4)
C2 B1 C3 122.5(3)
F4 C15 C14 120.8(4)
F4 C15 C16 120.7(5)
C14 C15 C16 118.5(5)
C7 C6 C5 120.3(5)
C7 C6 H6A 119.9
C5 C6 H6A 119.9
F7 C19 C18 121.1(5)
F7 C19 C20 121.0(4)
C18 C19 C20 117.9(4)
F8 C20 C21 120.9(5)
F8 C20 C19 117.8(5)
C21 C20 C19 121.3(4)
C25 C26 C27 123.2(5)
C25 C26 H26A 118.4
C27 C26 H26A 118.4
C8 C9 C10 119.4(5)
C8 C9 H9A 120.3
C10 C9 H9A 120.3
C26 C25 C24 118.7(6)
C26 C25 H25A 120.6
C24 C25 H25A 120.6
C8 C7 C6 120.2(5)
C8 C7 H7A 119.9
C6 C7 H7A 119.9
C23 C28 C27 117.7(5)
C23 C28 H28 121.1
C27 C28 H28 121.1
C7 C8 C9 120.4(5)
C7 C8 H8A 119.8
C9 C8 H8A 119.8
C26 C27 C28 118.8(5)
C26 C27 H27A 120.6
C28 C27 H27A 120.6
B1 O1A C32A 128.6(5)
C30A C29A H29A 109.5
C30A C29A H29B 109.5
H29A C29A H29B 109.5
C30A C29A H29C 109.5
H29A C29A H29C 109.5
H29B C29A H29C 109.5
C31A C30A C29A 110.9(8)
C31A C30A H30A 109.5
C29A C30A H30A 109.5
C31A C30A H30B 109.5
C29A C30A H30B 109.5
H30A C30A H30B 108.1
C32A C31A C30A 110.0(7)
C32A C31A H31A 109.7
C30A C31A H31A 109.7
C32A C31A H31B 109.7
C30A C31A H31B 109.7
H31A C31A H31B 108.2
O1A C32A C31A 106.5(6)
O1A C32A C33A 102.1(6)
C31A C32A C33A 106.4(6)
O1A C32A H32A 113.6
C31A C32A H32A 113.6
C33A C32A H32A 113.6
C34A C33A C32A 121.6(10)
C34A C33A H33A 106.9
C32A C33A H33A 106.9
C34A C33A H33B 106.9
C32A C33A H33B 106.9
H33A C33A H33B 106.7
C33A C34A C35A 116.2(12)
C33A C34A H34A 108.2
C35A C34A H34A 108.2
C33A C34A H34B 108.2
C35A C34A H34B 108.2
H34A C34A H34B 107.4
C34A C35A H35A 109.5
C34A C35A H35B 109.5
H35A C35A H35B 109.5
C34A C35A H35C 109.5
H35A C35A H35C 109.5
H35B C35A H35C 109.5
B1 O1B C32B 133.7(7)
C30B C29B H29D 109.5
C30B C29B H29E 109.5
H29D C29B H29E 109.5
C30B C29B H29F 109.5
H29D C29B H29F 109.5
H29E C29B H29F 109.5
C31B C30B C29B 117.5(12)
C31B C30B H30C 121.2
C29B C30B H30C 121.2
C30B C31B C32B 117.6(11)
C30B C31B H31C 107.9
C32B C31B H31C 107.9
C30B C31B H31D 107.9
C32B C31B H31D 107.9
H31C C31B H31D 107.2
O1B C32B C33B 110.8(9)
O1B C32B C31B 106.8(9)
C33B C32B C31B 109.7(10)
O1B C32B H32B 109.8
C33B C32B H32B 109.8
C31B C32B H32B 109.8
C32B C33B C34B 122.2(9)
C32B C33B H33C 106.8
C34B C33B H33C 106.8
C32B C33B H33D 106.8
C34B C33B H33D 106.8
H33C C33B H33D 106.6
C35B C34B C33B 100.6(9)
C35B C34B H34C 111.7
C33B C34B H34C 111.7
C35B C34B H34D 111.7
C33B C34B H34D 111.7
H34C C34B H34D 109.4
C34B C35B H35D 109.5
C34B C35B H35E 109.5
H35D C35B H35E 109.5
C34B C35B H35F 109.5
H35D C35B H35F 109.5
H35E C35B H35F 109.5

loop_
_geom_bond_atom_site_label_1
_geom_bond_atom_site_label_2
_geom_bond_distance
Te1 C4 2.078(4)
Te1 C1 2.092(4)
F5 C16 1.343(5)
F6 C18 1.351(5)
F10 C22 1.342(5)
F1 C12 1.338(5)
F9 C21 1.340(5)
F7 C19 1.328(5)
F2 C13 1.359(6)
F4 C15 1.327(6)
F8 C20 1.353(5)
F3 C14 1.351(5)
C11 C16 1.381(6)
C11 C12 1.386(6)
C11 C2 1.501(5)
C4 C3 1.360(5)
C4 C23 1.486(5)
C2 C1 1.363(5)
C2 B1 1.557(6)
C16 C15 1.383(6)
C1 C5 1.482(5)
C23 C28 1.380(6)
C23 C24 1.385(6)
C3 C17 1.498(5)
C3 B1 1.560(5)
C17 C22 1.385(5)
C17 C18 1.386(6)
C12 C13 1.367(6)
C22 C21 1.381(6)
C5 C10 1.381(6)
C5 C6 1.402(6)
C18 C19 1.377(5)
C21 C20 1.359(8)
C10 C9 1.403(6)
C10 H10A 0.9500
C14 C13 1.364(8)
C14 C15 1.373(8)
C24 C25 1.371(6)
C24 H24A 0.9500
B1 O1B 1.360(10)
B1 O1A 1.395(8)
C6 C7 1.386(7)
C6 H6A 0.9500
C19 C20 1.385(7)
C26 C25 1.311(9)
C26 C27 1.369(9)
C26 H26A 0.9500
C9 C8 1.394(9)
C9 H9A 0.9500
C25 H25A 0.9500
C7 C8 1.377(9)
C7 H7A 0.9500
C28 C27 1.452(8)
C28 H28 0.9500
C8 H8A 0.9500
C27 H27A 0.9500
O1A C32A 1.460(10)
C29A C30A 1.539(16)
C29A H29A 0.9800
C29A H29B 0.9800
C29A H29C 0.9800
C30A C31A 1.516(13)
C30A H30A 0.9900
C30A H30B 0.9900
C31A C32A 1.510(10)
C31A H31A 0.9900
C31A H31B 0.9900
C32A C33A 1.635(13)
C32A H32A 1.0000
C33A C34A 1.302(17)
C33A H33A 0.9900
C33A H33B 0.9900
C34A C35A 1.584(16)
C34A H34A 0.9900
C34A H34B 0.9900
C35A H35A 0.9800
C35A H35B 0.9800
C35A H35C 0.9800
O1B C32B 1.420(12)
C29B C30B 1.472(16)
C29B H29D 0.9800
C29B H29E 0.9800
C29B H29F 0.9800
C30B C31B 1.324(16)
C30B H30C 0.9500
C31B C32B 1.608(16)
C31B H31C 0.9900
C31B H31D 0.9900
C32B C33B 1.452(15)
C32B H32B 1.0000
C33B C34B 1.795(16)
C33B H33C 0.9900
C33B H33D 0.9900
C34B C35B 1.581(19)
C34B H34C 0.9900
C34B H34D 0.9900
C35B H35D 0.9800
C35B H35E 0.9800
C35B H35F 0.9800
